data_7151435
loop_
_publ_author_name
'Nakamatsu, Seiken'
'Yoshizawa, Kazuhiro'
'Toyota, Sinji'
'Toda, Fumio'
'Matijasic, Ivanka'

_publ_section_title
;
 Isolation of an inclusion complex of naphthol and its benzoate as an
 intermediate in the solvent-free benzoylation reaction of naphthol
;
_journal_issue 13
_journal_name_full 'Organic &amp;  Biomolecular Chemistry'
_journal_page_first 2231
_journal_paper_doi 10.1039/b303060c
_journal_volume 1
_journal_year 2003
_chemical_formula_moiety 'C26 H20 O4, 2(C10 H8 O2)'
_chemical_formula_sum 'C46 H36 O8'
_chemical_formula_weight 716.75
_chemical_name_systematic
; 
bisnaphthalene-2,3-diol 2,3-di(p-methylbenzoyloxy)naphthalene complex 
;
_space_group_IT_number 60
_symmetry_cell_setting orthorhombic
_symmetry_space_group_name_Hall '-P 2b 2ac'
_symmetry_space_group_name_H-M 'P c n b'
_atom_sites_solution_hydrogens 'geom & dmap'
_atom_sites_solution_primary direct
_atom_sites_solution_secondary difmap
_cell_angle_alpha 90.00
_cell_angle_beta 90.00
_cell_angle_gamma 90.00
_cell_formula_units_Z 4
_cell_length_a 7.448(1)
_cell_length_b 15.243(1)
_cell_length_c 31.849(1)
_cell_measurement_reflns_used 3157
_cell_measurement_temperature 293(2)
_cell_measurement_theta_max 65.089
_cell_measurement_theta_min 2.209
_cell_volume 3615.8(6)
_computing_cell_refinement 'DENZO-SMN (Otwinowski & Minor 1997)'
_computing_data_collection 'KappaCCD Server Software (Nonius, 1997-2000)'
_computing_data_reduction 'DENZO-SMN (Otwinowski & Minor 1997)'
_computing_molecular_graphics 'PLATON98 (Spek, 1998)'
_computing_publication_material 'SHELXL-97 (Sheldrick, 1997)'
_computing_structure_refinement 'SHELXL-97 (Sheldrick, 1997)'
_computing_structure_solution 'SHELXS-97 (Sheldrick, 1990)'
_diffrn_ambient_temperature 293(2)
_diffrn_detector_area_resol_mean 9
_diffrn_measured_fraction_theta_full 0.993
_diffrn_measured_fraction_theta_max 0.993
_diffrn_measurement_device_type 'Kappa CCD'
_diffrn_measurement_method CCD
_diffrn_radiation_monochromator 'graded mirror'
_diffrn_radiation_source 'fine-focus sealed tube'
_diffrn_radiation_type CuK\a
_diffrn_radiation_wavelength 1.54180
_diffrn_reflns_av_R_equivalents 0.0267
_diffrn_reflns_av_sigmaI/netI 0.0347
_diffrn_reflns_limit_h_max 8
_diffrn_reflns_limit_h_min -8
_diffrn_reflns_limit_k_max 17
_diffrn_reflns_limit_k_min -17
_diffrn_reflns_limit_l_max 37
_diffrn_reflns_limit_l_min -37
_diffrn_reflns_number 5596
_diffrn_reflns_theta_full 65.10
_diffrn_reflns_theta_max 65.10
_diffrn_reflns_theta_min 4.01
_exptl_absorpt_coefficient_mu 0.729
_exptl_absorpt_correction_type none
_exptl_crystal_colour colourless
_exptl_crystal_density_diffrn 1.317
_exptl_crystal_density_method 'not measured'
_exptl_crystal_description prism
_exptl_crystal_F_000 1504
_exptl_crystal_size_max 0.51
_exptl_crystal_size_mid 0.30
_exptl_crystal_size_min 0.27
_refine_diff_density_max 0.211
_refine_diff_density_min -0.185
_refine_diff_density_rms 0.042
_refine_ls_extinction_coef 0.0036(4)
_refine_ls_extinction_expression Fc^*^=kFc[1+0.001xFc^2^\l^3^/sin(2\q)]^-1/4^
_refine_ls_extinction_method SHELXL
_refine_ls_goodness_of_fit_ref 1.027
_refine_ls_hydrogen_treatment mixed
_refine_ls_matrix_type full
_refine_ls_number_parameters 255
_refine_ls_number_reflns 3062
_refine_ls_number_restraints 0
_refine_ls_restrained_S_all 1.027
_refine_ls_R_factor_all 0.0580
_refine_ls_R_factor_gt 0.0434
_refine_ls_shift/su_max 0.001
_refine_ls_shift/su_mean 0.000
_refine_ls_structure_factor_coef Fsqd
_refine_ls_weighting_details 'calc w=1/[\s^2^(Fo^2^)+(0.0950P)^2^+0.0000P] where P=(Fo^2^+2Fc^2^)/3'
_refine_ls_weighting_scheme calc
_refine_ls_wR_factor_gt 0.1160
_refine_ls_wR_factor_ref 0.1272
_reflns_number_gt 2383
_reflns_number_total 3062
_reflns_threshold_expression >2sigma(I)
_cod_data_source_file b303060c.txt
_cod_data_source_block compound(15)
_cod_database_code 7151435

loop_
_symmetry_equiv_pos_as_xyz
'x, y, z'
'-x, -y+1/2, z'
'x+1/2, -y, -z+1/2'
'-x+1/2, y+1/2, -z+1/2'
'-x, -y, -z'
'x, y-1/2, -z'
'-x-1/2, y, z-1/2'
'x-1/2, -y-1/2, z-1/2'

loop_
_atom_site_label
_atom_site_type_symbol
_atom_site_fract_x
_atom_site_fract_y
_atom_site_fract_z
_atom_site_U_iso_or_equiv
_atom_site_adp_type
_atom_site_occupancy
_atom_site_symmetry_multiplicity
_atom_site_calc_flag
_atom_site_refinement_flags
_atom_site_disorder_assembly
_atom_site_disorder_group
O1 O 0.52770(17) 0.08270(8) 0.46657(3) 0.0378(3) Uani 1 1 d . . .
H100 H 0.584(3) 0.1363(16) 0.4695(7) 0.070(7) Uiso 1 1 d . . .
O2 O 0.34666(18) -0.06506(8) 0.45219(4) 0.0429(4) Uani 1 1 d . . .
H200 H 0.393(3) -0.0405(14) 0.4777(7) 0.064(6) Uiso 1 1 d . . .
C1 C 0.5013(2) 0.06172(10) 0.42523(5) 0.0336(4) Uani 1 1 d . . .
C2 C 0.4049(2) -0.01736(10) 0.41859(5) 0.0347(4) Uani 1 1 d . . .
C3 C 0.3685(2) -0.04527(11) 0.37888(5) 0.0364(4) Uani 1 1 d . . .
H3 H 0.3041 -0.0969 0.3749 0.0445(15) Uiso 1 1 calc R . .
C4 C 0.4279(2) 0.00350(10) 0.34354(5) 0.0345(4) Uani 1 1 d . . .
C5 C 0.3954(2) -0.02404(11) 0.30186(5) 0.0384(4) Uani 1 1 d . . .
H5 H 0.3333 -0.0760 0.2971 0.0445(15) Uiso 1 1 calc R . .
C6 C 0.4537(2) 0.02451(12) 0.26825(5) 0.0407(4) Uani 1 1 d . . .
H6 H 0.4322 0.0050 0.2410 0.0445(15) Uiso 1 1 calc R . .
C7 C 0.5461(2) 0.10380(12) 0.27490(5) 0.0411(4) Uani 1 1 d . . .
H7 H 0.5837 0.1370 0.2521 0.0445(15) Uiso 1 1 calc R . .
C8 C 0.5808(2) 0.13229(11) 0.31494(5) 0.0379(4) Uani 1 1 d . . .
H8 H 0.6433 0.1844 0.3189 0.0445(15) Uiso 1 1 calc R . .
C9 C 0.5230(2) 0.08366(10) 0.35029(5) 0.0338(4) Uani 1 1 d . . .
C10 C 0.5583(2) 0.11117(11) 0.39207(5) 0.0349(4) Uani 1 1 d . . .
H10 H 0.6206 0.1631 0.3969 0.0445(15) Uiso 1 1 calc R . .
O3 O 0.07887(15) 0.16735(7) 0.45942(3) 0.0343(3) Uani 1 1 d . . .
O4 O 0.29390(16) 0.26605(7) 0.47399(3) 0.0392(3) Uani 1 1 d . . .
C11 C 0.0463(2) 0.20934(10) 0.42088(5) 0.0315(4) Uani 1 1 d . . .
C12 C 0.0905(2) 0.16948(10) 0.38433(5) 0.0321(4) Uani 1 1 d . . .
H12 H 0.1505 0.1160 0.3848 0.0445(15) Uiso 1 1 calc R . .
C13 C 0.0457(2) 0.20896(10) 0.34541(5) 0.0322(4) Uani 1 1 d . . .
C14 C 0.0903(2) 0.16945(10) 0.30653(5) 0.0356(4) Uani 1 1 d . . .
H14 H 0.1503 0.1160 0.3062 0.0445(15) Uiso 1 1 calc R . .
C15 C 0.0457(2) 0.20947(10) 0.26932(5) 0.0378(4) Uani 1 1 d . . .
H15 H 0.0759 0.1830 0.2440 0.0445(15) Uiso 1 1 calc R . .
C16 C 0.1977(2) 0.20723(10) 0.48596(5) 0.0332(4) Uani 1 1 d . . .
C17 C 0.1881(2) 0.17198(10) 0.52891(5) 0.0340(4) Uani 1 1 d . . .
C18 C 0.2633(3) 0.22020(12) 0.56133(6) 0.0448(5) Uani 1 1 d . . .
H18 H 0.3253 0.2718 0.5556 0.0445(15) Uiso 1 1 calc R . .
C19 C 0.2459(3) 0.19123(12) 0.60237(5) 0.0468(5) Uani 1 1 d . . .
H19 H 0.2959 0.2242 0.6240 0.0445(15) Uiso 1 1 calc R . .
C20 C 0.1556(2) 0.11420(12) 0.61188(5) 0.0398(4) Uani 1 1 d . . .
C21 C 0.0849(3) 0.06622(12) 0.57910(6) 0.0475(5) Uani 1 1 d . . .
H21 H 0.0268 0.0135 0.5847 0.0445(15) Uiso 1 1 calc R . .
C22 C 0.0986(3) 0.09494(12) 0.53805(5) 0.0436(5) Uani 1 1 d . . .
H22 H 0.0475 0.0622 0.5165 0.0445(15) Uiso 1 1 calc R . .
C23 C 0.1310(3) 0.08440(13) 0.65693(6) 0.0508(5) Uani 1 1 d . . .
H23A H 0.1872 0.1257 0.6755 0.165(9) Uiso 1 1 calc R . .
H23B H 0.1850 0.0277 0.6606 0.165(9) Uiso 1 1 calc R . .
H23C H 0.0052 0.0809 0.6633 0.165(9) Uiso 1 1 calc R . .

loop_
_atom_site_aniso_label
_atom_site_aniso_U_11
_atom_site_aniso_U_22
_atom_site_aniso_U_33
_atom_site_aniso_U_23
_atom_site_aniso_U_13
_atom_site_aniso_U_12
O1 0.0462(8) 0.0352(7) 0.0320(6) -0.0002(5) -0.0052(5) -0.0073(6)
O2 0.0545(9) 0.0378(7) 0.0364(6) 0.0065(5) -0.0109(6) -0.0138(6)
C1 0.0337(9) 0.0341(8) 0.0330(8) -0.0012(7) -0.0059(7) 0.0002(8)
C2 0.0360(10) 0.0332(8) 0.0348(8) 0.0031(7) -0.0038(7) -0.0013(7)
C3 0.0370(10) 0.0310(8) 0.0414(9) 0.0004(7) -0.0071(8) 0.0002(7)
C4 0.0316(9) 0.0349(9) 0.0370(9) -0.0030(7) -0.0026(7) 0.0036(7)
C5 0.0366(10) 0.0379(9) 0.0407(9) -0.0061(7) -0.0050(8) 0.0043(8)
C6 0.0393(11) 0.0479(10) 0.0349(9) -0.0072(7) -0.0004(8) 0.0068(8)
C7 0.0393(11) 0.0490(10) 0.0351(9) 0.0016(7) 0.0045(8) 0.0029(9)
C8 0.0335(10) 0.0409(9) 0.0394(9) 0.0005(7) 0.0004(8) -0.0024(8)
C9 0.0286(9) 0.0368(9) 0.0359(9) -0.0014(7) -0.0015(7) 0.0027(7)
C10 0.0331(10) 0.0343(8) 0.0372(9) -0.0013(7) -0.0025(7) -0.0028(7)
O3 0.0367(7) 0.0329(6) 0.0333(6) 0.0025(4) -0.0033(5) -0.0049(5)
O4 0.0372(7) 0.0371(7) 0.0433(7) 0.0056(5) -0.0011(6) -0.0075(6)
C11 0.0282(9) 0.0334(8) 0.0329(8) 0.0041(7) -0.0013(7) -0.0051(7)
C12 0.0284(9) 0.0296(8) 0.0384(9) -0.0001(6) -0.0004(7) -0.0003(7)
C13 0.0286(9) 0.0320(8) 0.0359(9) -0.0008(6) 0.0006(7) -0.0024(7)
C14 0.0347(10) 0.0329(9) 0.0393(9) 0.0000(7) 0.0016(7) -0.0012(7)
C15 0.0384(10) 0.0398(9) 0.0352(8) -0.0046(7) 0.0025(7) -0.0029(8)
C16 0.0311(9) 0.0309(8) 0.0377(8) -0.0006(7) -0.0007(7) 0.0006(7)
C17 0.0329(10) 0.0322(9) 0.0369(9) 0.0016(7) 0.0004(7) 0.0018(7)
C18 0.0525(12) 0.0378(9) 0.0440(10) 0.0038(7) -0.0098(9) -0.0092(9)
C19 0.0582(13) 0.0445(10) 0.0378(9) 0.0003(8) -0.0118(9) -0.0025(9)
C20 0.0357(10) 0.0458(10) 0.0379(9) 0.0037(7) -0.0010(8) 0.0067(8)
C21 0.0523(12) 0.0464(10) 0.0438(10) 0.0076(8) 0.0025(9) -0.0123(9)
C22 0.0500(12) 0.0418(10) 0.0390(9) 0.0004(7) -0.0019(9) -0.0114(9)
C23 0.0501(13) 0.0639(12) 0.0384(10) 0.0103(9) 0.0029(9) 0.0071(10)

loop_
_atom_type_symbol
_atom_type_description
_atom_type_scat_dispersion_real
_atom_type_scat_dispersion_imag
_atom_type_scat_source
C C 0.0181 0.0091 'International Tables Vol C Tables 4.2.6.8 and 6.1.1.4'
H H 0.0000 0.0000 'International Tables Vol C Tables 4.2.6.8 and 6.1.1.4'
O O 0.0492 0.0322 'International Tables Vol C Tables 4.2.6.8 and 6.1.1.4'

loop_
_geom_angle_atom_site_label_1
_geom_angle_atom_site_label_2
_geom_angle_atom_site_label_3
_geom_angle
_geom_angle_site_symmetry_1
_geom_angle_site_symmetry_3
_geom_angle_publ_flag
C1 O1 H100 111.7(13) . . ?
C2 O2 H200 109.9(13) . . ?
C10 C1 O1 124.77(15) . . ?
C10 C1 C2 120.74(15) . . ?
O1 C1 C2 114.48(14) . . ?
C3 C2 O2 119.92(15) . . ?
C3 C2 C1 120.31(15) . . ?
O2 C2 C1 119.77(14) . . ?
C2 C3 C4 120.73(15) . . ?
C2 C3 H3 119.6 . . ?
C4 C3 H3 119.6 . . ?
C5 C4 C9 118.72(15) . . ?
C5 C4 C3 122.40(16) . . ?
C9 C4 C3 118.87(14) . . ?
C6 C5 C4 121.21(16) . . ?
C6 C5 H5 119.4 . . ?
C4 C5 H5 119.4 . . ?
C5 C6 C7 120.06(16) . . ?
C5 C6 H6 120.0 . . ?
C7 C6 H6 120.0 . . ?
C8 C7 C6 120.28(16) . . ?
C8 C7 H7 119.9 . . ?
C6 C7 H7 119.9 . . ?
C7 C8 C9 121.10(16) . . ?
C7 C8 H8 119.5 . . ?
C9 C8 H8 119.5 . . ?
C10 C9 C4 119.05(14) . . ?
C10 C9 C8 122.32(15) . . ?
C4 C9 C8 118.62(14) . . ?
C1 C10 C9 120.29(15) . . ?
C1 C10 H10 119.9 . . ?
C9 C10 H10 119.9 . . ?
C16 O3 C11 116.71(12) . . ?
C12 C11 O3 120.31(14) . . ?
C12 C11 C11 120.69(9) . 2 ?
O3 C11 C11 118.81(8) . 2 ?
C11 C12 C13 120.27(15) . . ?
C11 C12 H12 119.9 . . ?
C13 C12 H12 119.9 . . ?
C14 C13 C12 121.91(15) . . ?
C14 C13 C13 119.05(9) . 2 ?
C12 C13 C13 119.04(9) . 2 ?
C15 C14 C13 120.57(15) . . ?
C15 C14 H14 119.7 . . ?
C13 C14 H14 119.7 . . ?
C14 C15 C15 120.38(10) . 2 ?
C14 C15 H15 119.8 . . ?
C15 C15 H15 119.8 2 . ?
O4 C16 O3 121.24(15) . . ?
O4 C16 C17 126.32(16) . . ?
O3 C16 C17 112.41(14) . . ?
C22 C17 C18 119.27(16) . . ?
C22 C17 C16 122.00(15) . . ?
C18 C17 C16 118.65(15) . . ?
C19 C18 C17 119.72(17) . . ?
C19 C18 H18 120.1 . . ?
C17 C18 H18 120.1 . . ?
C20 C19 C18 121.43(17) . . ?
C20 C19 H19 119.3 . . ?
C18 C19 H19 119.3 . . ?
C21 C20 C19 117.95(16) . . ?
C21 C20 C23 120.77(17) . . ?
C19 C20 C23 121.27(17) . . ?
C22 C21 C20 121.32(17) . . ?
C22 C21 H21 119.3 . . ?
C20 C21 H21 119.3 . . ?
C17 C22 C21 120.28(17) . . ?
C17 C22 H22 119.9 . . ?
C21 C22 H22 119.9 . . ?
C20 C23 H23A 109.5 . . ?
C20 C23 H23B 109.5 . . ?
H23A C23 H23B 109.5 . . ?
C20 C23 H23C 109.5 . . ?
H23A C23 H23C 109.5 . . ?
H23B C23 H23C 109.5 . . ?

loop_
_geom_bond_atom_site_label_1
_geom_bond_atom_site_label_2
_geom_bond_distance
_geom_bond_site_symmetry_2
_geom_bond_publ_flag
O1 C1 1.3692(19) . ?
O1 H100 0.92(2) . ?
O2 C2 1.3646(19) . ?
O2 H200 0.96(2) . ?
C1 C10 1.365(2) . ?
C1 C2 1.419(2) . ?
C2 C3 1.361(2) . ?
C3 C4 1.420(2) . ?
C3 H3 0.9300 . ?
C4 C5 1.413(2) . ?
C4 C9 1.429(2) . ?
C5 C6 1.372(2) . ?
C5 H5 0.9300 . ?
C6 C7 1.407(2) . ?
C6 H6 0.9300 . ?
C7 C8 1.372(2) . ?
C7 H7 0.9300 . ?
C8 C9 1.415(2) . ?
C8 H8 0.9300 . ?
C9 C10 1.420(2) . ?
C10 H10 0.9300 . ?
O3 C16 1.3663(19) . ?
O3 C11 1.4053(18) . ?
O4 C16 1.2095(19) . ?
C11 C12 1.354(2) . ?
C11 C11 1.418(3) 2 ?
C12 C13 1.418(2) . ?
C12 H12 0.9300 . ?
C13 C14 1.416(2) . ?
C13 C13 1.424(3) 2 ?
C14 C15 1.374(2) . ?
C14 H14 0.9300 . ?
C15 C15 1.410(3) 2 ?
C15 H15 0.9300 . ?
C16 C17 1.471(2) . ?
C17 C22 1.381(2) . ?
C17 C18 1.386(2) . ?
C18 C19 1.386(2) . ?
C18 H18 0.9300 . ?
C19 C20 1.387(2) . ?
C19 H19 0.9300 . ?
C20 C21 1.379(3) . ?
C20 C23 1.516(2) . ?
C21 C22 1.382(2) . ?
C21 H21 0.9300 . ?
C22 H22 0.9300 . ?
C23 H23A 0.9600 . ?
C23 H23B 0.9600 . ?
C23 H23C 0.9600 . ?

loop_
_geom_torsion_atom_site_label_1
_geom_torsion_atom_site_label_2
_geom_torsion_atom_site_label_3
_geom_torsion_atom_site_label_4
_geom_torsion
_geom_torsion_site_symmetry_1
_geom_torsion_site_symmetry_2
_geom_torsion_site_symmetry_3
_geom_torsion_site_symmetry_4
_geom_torsion_publ_flag
C10 C1 C2 C3 0.3(3) . . . . ?
O1 C1 C2 C3 179.52(15) . . . . ?
C10 C1 C2 O2 -178.95(15) . . . . ?
O1 C1 C2 O2 0.3(2) . . . . ?
O2 C2 C3 C4 179.95(15) . . . . ?
C1 C2 C3 C4 0.7(3) . . . . ?
C2 C3 C4 C5 178.95(16) . . . . ?
C2 C3 C4 C9 -1.5(3) . . . . ?
C9 C4 C5 C6 0.2(3) . . . . ?
C3 C4 C5 C6 179.78(16) . . . . ?
C4 C5 C6 C7 -0.7(3) . . . . ?
C5 C6 C7 C8 1.0(3) . . . . ?
C6 C7 C8 C9 -0.8(3) . . . . ?
C5 C4 C9 C10 -179.15(16) . . . . ?
C3 C4 C9 C10 1.2(2) . . . . ?
C5 C4 C9 C8 0.0(2) . . . . ?
C3 C4 C9 C8 -179.59(15) . . . . ?
C7 C8 C9 C10 179.46(16) . . . . ?
C7 C8 C9 C4 0.3(3) . . . . ?
O1 C1 C10 C9 -179.64(15) . . . . ?
C2 C1 C10 C9 -0.5(3) . . . . ?
C4 C9 C10 C1 -0.3(3) . . . . ?
C8 C9 C10 C1 -179.42(16) . . . . ?
C16 O3 C11 C12 116.76(17) . . . . ?
C16 O3 C11 C11 -68.2(2) . . . 2 ?
O3 C11 C12 C13 175.35(14) . . . . ?
C11 C11 C12 C13 0.4(3) 2 . . . ?
C11 C12 C13 C14 179.74(15) . . . . ?
C11 C12 C13 C13 0.2(3) . . . 2 ?
C12 C13 C14 C15 -179.75(15) . . . . ?
C13 C13 C14 C15 -0.2(3) 2 . . . ?
C13 C14 C15 C15 -0.1(3) . . . 2 ?
C11 O3 C16 O4 -13.2(2) . . . . ?
C11 O3 C16 C17 165.23(13) . . . . ?
O4 C16 C17 C22 -168.13(17) . . . . ?
O3 C16 C17 C22 13.6(2) . . . . ?
O4 C16 C17 C18 15.3(3) . . . . ?
O3 C16 C17 C18 -163.04(15) . . . . ?
C22 C17 C18 C19 -0.8(3) . . . . ?
C16 C17 C18 C19 175.83(17) . . . . ?
C17 C18 C19 C20 0.5(3) . . . . ?
C18 C19 C20 C21 0.8(3) . . . . ?
C18 C19 C20 C23 -177.77(18) . . . . ?
C19 C20 C21 C22 -1.8(3) . . . . ?
C23 C20 C21 C22 176.73(18) . . . . ?
C18 C17 C22 C21 -0.2(3) . . . . ?
C16 C17 C22 C21 -176.74(17) . . . . ?
C20 C21 C22 C17 1.6(3) . . . . ?
